data_9012797
loop_
_publ_author_name
'Liu, B. N.'
'Zhou, X. T.'
'Cui, X. S.'
'Tang, J. G.'

_publ_section_title
;
 Synthesis of lansfordite MgCO3*5H2O and its crystal structure investigation
;
_journal_name_full 'Science in China B'
_journal_page_first 1350
_journal_page_last 1356
_journal_volume 33
_journal_year 1990
_chemical_compound_source Synthetic
_chemical_formula_sum 'C H10 Mg O8'
_chemical_name_mineral Lansfordite
_space_group_IT_number 14
_symmetry_space_group_name_Hall '-P 2ybc'
_symmetry_space_group_name_H-M 'P 1 21/c 1'
_cell_angle_alpha 90
_cell_angle_beta 101.75
_cell_angle_gamma 90
_cell_formula_units_Z 4
_cell_length_a 7.364
_cell_length_b 7.632
_cell_length_c 12.488
_cell_volume 687.144
_database_code_amcsd 0015442
_exptl_crystal_density_diffrn 1.686
_cod_original_formula_sum 'Mg C O8 H10'
_cod_database_code 9012797

loop_
_space_group_symop_operation_xyz
x,y,z
x,1/2-y,1/2+z
-x,1/2+y,1/2-z
-x,-y,-z

loop_
_atom_site_label
_atom_site_fract_x
_atom_site_fract_y
_atom_site_fract_z
_atom_site_U_iso_or_equiv
_atom_site_type_symbol
_atom_site_attached_hydrogens
Mg1 0.00000 0.00000 0.00000 0.01600 Mg 0
Mg2 0.50000 0.00000 0.50000 0.01300 Mg 0
C 0.65400 0.24690 0.19140 0.01400 C 0
O1 0.48770 0.21740 0.20600 0.02000 O 0
O2 0.67830 0.34140 0.11050 0.02000 O 0
O3 0.79460 0.18250 0.25730 0.01900 O 0
Ow1 0.29530 0.03450 0.59200 0.01600 O 0
Ow2 0.41650 0.22220 0.40500 0.02200 O 0
Ow3 -0.01210 0.25450 0.04470 0.02600 O 0
Ow4 0.06080 0.08790 0.85090 0.02200 O 0
Ow5 0.28560 -0.01050 0.05930 0.02400 O 0
H11 0.34920 0.10360 0.64080 0.06100 H 0
H12 0.73400 0.04730 0.36170 0.03700 H 0
H21 0.41830 0.21820 0.32940 0.05000 H 0
H22 0.67320 0.74220 0.60090 0.04700 H 0
H31 0.07590 0.16580 0.56370 0.05800 H 0
H32 -0.08920 0.20720 0.57390 0.05000 H 0
H41 -0.03070 0.14940 0.81560 0.10300 H 0
H42 -0.09130 -0.01610 0.19030 0.01700 H 0
H51 0.36640 -0.09010 0.05830 0.06400 H 0
H52 0.34580 0.06520 0.10990 0.05700 H 0

loop_
_cod_changelog_entry_id
_cod_changelog_entry_author
_cod_changelog_entry_date
_cod_changelog_entry_text
1
;cod-tools version 3.8.0
Id: cif_guess_AMCSD_atom_types 9581 2023-05-17 12:35:41Z saulius
;
2023-05-18T08:44:45+03:00
;Derived atom types and hydrogen counts
from atom names that follow the AMCSD naming convention
(Wat == water, O-H == hydroxyl).
;

loop_
_cod_related_entry_id
_cod_related_entry_database
_cod_related_entry_code
1 AMCSD 0015442
